data_4105329
loop_
_publ_author_name
'In Chung'
'Jung-Hwan Song'
'Myung Gil Kim'
'Christos D. Malliakas'
'Angela L. Karst'
'Arthur J. Freeman'
'David P. Weliky'
'Mercouri G. Kanatzidis'

_publ_contact_author_address
;
Prof. Mercouri Kanatzidis
Department of Chemistry
Northwestern University
Evanston
IL
60208
UNITED STATES OF AMERICA
;
_publ_contact_author_email m-kanatzidis@northwestern.edu
_publ_contact_author_name 'Prof. Mercouri G. Kanatzidis'
_publ_section_title
;
 The Tellurophosphate K4P8Te4: Phase-Change Properties, Exfoliation,
 Photoluminescence in Solution and Nanospheres
;
_journal_name_full 'Journal of the American Chemical Society'
_journal_page_first 16303
_journal_page_last 16312
_journal_paper_doi 10.1021/ja907273g
_journal_volume 131
_journal_year 2009
_chemical_formula_moiety 'P8 Te4, 4(K)'
_chemical_formula_sum 'K4 P8 Te4'
_chemical_formula_weight 914.58
_chemical_melting_point 761
_chemical_name_systematic
; 
 ? 
;
_space_group_IT_number 11
_symmetry_cell_setting monoclinic
_symmetry_space_group_name_Hall '-P 2yb'
_symmetry_space_group_name_H-M 'P 1 21/m 1'
_atom_sites_solution_hydrogens none
_atom_sites_solution_primary direct
_atom_sites_solution_secondary difmap
_audit_creation_method SHELXL-97
_cell_angle_alpha 90.00
_cell_angle_beta 90.420(3)
_cell_angle_gamma 90.00
_cell_formula_units_Z 1
_cell_length_a 6.9458(14)
_cell_length_b 6.5551(13)
_cell_length_c 9.955(2)
_cell_measurement_reflns_used 1867
_cell_measurement_temperature 173(2)
_cell_measurement_theta_max 27.746
_cell_measurement_theta_min 2.933
_cell_volume 453.24(16)
_computing_cell_refinement 'Bruker SMART'
_computing_data_collection 'Bruker SMART'
_computing_data_reduction 'Bruker SMART'
_computing_publication_material 'Bruker SHELXTL'
_computing_structure_refinement 'SHELXL-97 (Sheldrick, 1997)'
_computing_structure_solution 'SHELXS-97 (Sheldrick, 1990)'
_diffrn_ambient_temperature 173(2)
_diffrn_measured_fraction_theta_full 0.997
_diffrn_measured_fraction_theta_max 0.950
_diffrn_measurement_device_type 'Bruker CCD'
_diffrn_measurement_method 'phi and omege scans'
_diffrn_radiation_monochromator graphite
_diffrn_radiation_source 'fine-focus sealed tube'
_diffrn_radiation_type MoK\a
_diffrn_radiation_wavelength 0.71073
_diffrn_reflns_av_R_equivalents 0.0443
_diffrn_reflns_av_sigmaI/netI 0.0416
_diffrn_reflns_limit_h_max 8
_diffrn_reflns_limit_h_min -9
_diffrn_reflns_limit_k_max 8
_diffrn_reflns_limit_k_min -8
_diffrn_reflns_limit_l_max 12
_diffrn_reflns_limit_l_min -12
_diffrn_reflns_number 4713
_diffrn_reflns_theta_full 25.00
_diffrn_reflns_theta_max 28.30
_diffrn_reflns_theta_min 2.05
_diffrn_standards_interval_count 0.3
_diffrn_standards_interval_time 50
_exptl_absorpt_coefficient_mu 7.969
_exptl_absorpt_correction_T_max 0.673
_exptl_absorpt_correction_T_min 0.33
_exptl_absorpt_correction_type analytical
_exptl_absorpt_process_details SADABS
_exptl_crystal_colour 'ruby red'
_exptl_crystal_density_diffrn 3.351
_exptl_crystal_description needle
_exptl_crystal_F_000 404
_exptl_crystal_size_max 0.114
_exptl_crystal_size_mid 0.010
_exptl_crystal_size_min 0.008
_refine_diff_density_max 2.363
_refine_diff_density_min -2.307
_refine_diff_density_rms 0.311
_refine_ls_extinction_method none
_refine_ls_goodness_of_fit_ref 1.099
_refine_ls_hydrogen_treatment none
_refine_ls_matrix_type full
_refine_ls_number_parameters 46
_refine_ls_number_reflns 1167
_refine_ls_number_restraints 0
_refine_ls_restrained_S_all 1.099
_refine_ls_R_factor_all 0.0560
_refine_ls_R_factor_gt 0.0397
_refine_ls_shift/su_max 0.000
_refine_ls_shift/su_mean 0.000
_refine_ls_structure_factor_coef Fsqd
_refine_ls_weighting_details 'calc w=1/[\s^2^(Fo^2^)+(0.0435P)^2^+3.5987P] where P=(Fo^2^+2Fc^2^)/3'
_refine_ls_weighting_scheme calc
_refine_ls_wR_factor_gt 0.0889
_refine_ls_wR_factor_ref 0.0958
_reflns_number_gt 926
_reflns_number_total 1167
_reflns_threshold_expression >2sigma(I)
_cod_data_source_file ja907273g_si_002.cif
_cod_data_source_block K4P8Te4
_cod_original_cell_volume 453.25(16)
_cod_database_code 4105329

loop_
_symmetry_equiv_pos_as_xyz
'x, y, z'
'-x, y+1/2, -z'
'-x, -y, -z'
'x, -y-1/2, z'

loop_
_atom_site_label
_atom_site_type_symbol
_atom_site_fract_x
_atom_site_fract_y
_atom_site_fract_z
_atom_site_U_iso_or_equiv
_atom_site_adp_type
_atom_site_occupancy
_atom_site_symmetry_multiplicity
_atom_site_calc_flag
_atom_site_refinement_flags
Te1 Te 0.70539(9) 0.2500 0.10140(6) 0.01253(19) Uani 1 2 d S
Te2 Te 0.84806(9) 0.2500 0.73346(7) 0.0147(2) Uani 1 2 d S
K1 K 0.0261(3) 0.2500 0.3890(2) 0.0175(5) Uani 1 2 d S
K2 K 0.2211(3) 0.2500 0.0068(2) 0.0189(5) Uani 1 2 d S
P1 P 0.3906(2) 0.0052(3) 0.58023(18) 0.0101(4) Uani 1 1 d .
P2 P 0.4918(4) 0.2500 0.2978(3) 0.0095(5) Uani 1 2 d S
P3 P 0.4927(4) 0.2500 0.7169(3) 0.0108(5) Uani 1 2 d S

loop_
_atom_site_aniso_label
_atom_site_aniso_U_11
_atom_site_aniso_U_22
_atom_site_aniso_U_33
_atom_site_aniso_U_23
_atom_site_aniso_U_13
_atom_site_aniso_U_12
Te1 0.0134(4) 0.0099(3) 0.0143(4) 0.000 0.0043(2) 0.000
Te2 0.0127(3) 0.0144(4) 0.0171(4) 0.000 -0.0009(2) 0.000
K1 0.0121(11) 0.0169(12) 0.0236(12) 0.000 0.0023(9) 0.000
K2 0.0186(12) 0.0142(11) 0.0240(13) 0.000 0.0018(9) 0.000
P1 0.0104(8) 0.0047(8) 0.0153(9) 0.0003(7) 0.0026(6) -0.0009(6)
P2 0.0098(12) 0.0044(11) 0.0142(13) 0.000 0.0012(9) 0.000
P3 0.0131(12) 0.0055(12) 0.0137(13) 0.000 0.0021(10) 0.000

loop_
_atom_type_symbol
_atom_type_description
_atom_type_scat_dispersion_real
_atom_type_scat_dispersion_imag
_atom_type_scat_source
P P 0.1023 0.0942 'International Tables Vol C Tables 4.2.6.8 and 6.1.1.4'
K K 0.2009 0.2494 'International Tables Vol C Tables 4.2.6.8 and 6.1.1.4'
Te Te -0.5308 1.6751 'International Tables Vol C Tables 4.2.6.8 and 6.1.1.4'

loop_
_geom_angle_atom_site_label_1
_geom_angle_atom_site_label_2
_geom_angle_atom_site_label_3
_geom_angle
_geom_angle_site_symmetry_1
_geom_angle_site_symmetry_3
P2 Te1 K2 68.21(7) . .
P2 Te1 K2 109.60(4) . 3_655
K2 Te1 K2 93.42(4) . 3_655
P2 Te1 K2 109.60(4) . 3_665
K2 Te1 K2 93.42(4) . 3_665
K2 Te1 K2 139.92(8) 3_655 3_665
P2 Te1 K1 75.08(7) . 1_655
K2 Te1 K1 143.28(6) . 1_655
K2 Te1 K1 98.85(4) 3_655 1_655
K2 Te1 K1 98.85(4) 3_665 1_655
P2 Te1 K2 142.16(7) . 1_655
K2 Te1 K2 149.63(8) . 1_655
K2 Te1 K2 77.17(4) 3_655 1_655
K2 Te1 K2 77.17(4) 3_665 1_655
K1 Te1 K2 67.08(5) 1_655 1_655
P3 Te2 K1 102.82(4) . 3_656
P3 Te2 K1 102.82(4) . 3_666
K1 Te2 K1 130.65(7) 3_656 3_666
P3 Te2 K1 106.38(7) . 1_655
K1 Te2 K1 66.31(4) 3_656 1_655
K1 Te2 K1 66.31(4) 3_666 1_655
P3 Te2 K2 137.19(7) . 1_656
K1 Te2 K2 94.45(4) 3_656 1_656
K1 Te2 K2 94.45(4) 3_666 1_656
K1 Te2 K2 116.43(6) 1_655 1_656
P1 K1 P1 59.76(7) 2_556 3_556
P1 K1 P2 148.75(5) 2_556 .
P1 K1 P2 148.75(4) 3_556 .
P1 K1 P1 109.78(5) 2_556 4_565
P1 K1 P1 142.18(8) 3_556 4_565
P2 K1 P1 57.34(6) . 4_565
P1 K1 P1 142.18(8) 2_556 .
P1 K1 P1 109.78(5) 3_556 .
P2 K1 P1 57.34(6) . .
P1 K1 P1 53.89(7) 4_565 .
P1 K1 Te2 134.00(7) 2_556 3_656
P1 K1 Te2 77.84(4) 3_556 3_656
P2 K1 Te2 70.91(4) . 3_656
P1 K1 Te2 114.79(6) 4_565 3_656
P1 K1 Te2 66.16(4) . 3_656
P1 K1 Te2 77.84(4) 2_556 3_666
P1 K1 Te2 134.00(7) 3_556 3_666
P2 K1 Te2 70.91(4) . 3_666
P1 K1 Te2 66.16(4) 4_565 3_666
P1 K1 Te2 114.79(6) . 3_666
Te2 K1 Te2 130.65(7) 3_656 3_666
P1 K1 Te1 62.99(5) 2_556 1_455
P1 K1 Te1 62.99(5) 3_556 1_455
P2 K1 Te1 111.96(8) . 1_455
P1 K1 Te1 149.30(5) 4_565 1_455
P1 K1 Te1 149.30(5) . 1_455
Te2 K1 Te1 83.21(4) 3_656 1_455
Te2 K1 Te1 83.20(4) 3_666 1_455
P1 K1 Te2 67.46(5) 2_556 1_455
P1 K1 Te2 67.47(5) 3_556 1_455
P2 K1 Te2 125.85(8) . 1_455
P1 K1 Te2 74.99(5) 4_565 1_455
P1 K1 Te2 74.99(5) . 1_455
Te2 K1 Te2 113.69(4) 3_656 1_455
Te2 K1 Te2 113.69(4) 3_666 1_455
Te1 K1 Te2 122.19(6) 1_455 1_455
P1 K1 P2 35.34(4) 2_556 1_455
P1 K1 P2 35.34(4) 3_556 1_455
P2 K1 P2 150.57(11) . 1_455
P1 K1 P2 144.95(6) 4_565 1_455
P1 K1 P2 144.95(6) . 1_455
Te2 K1 P2 99.05(4) 3_656 1_455
Te2 K1 P2 99.05(4) 3_666 1_455
Te1 K1 P2 38.61(5) 1_455 1_455
Te2 K1 P2 83.58(6) 1_455 1_455
P1 K1 K1 106.16(9) 2_556 3_556
P1 K1 K1 57.04(5) 3_556 3_556
P2 K1 K1 104.00(7) . 3_556
P1 K1 K1 98.20(9) 4_565 3_556
P1 K1 K1 52.74(6) . 3_556
Te2 K1 K1 57.41(3) 3_656 3_556
Te2 K1 K1 164.05(10) 3_666 3_556
Te1 K1 K1 112.50(7) 1_455 3_556
Te2 K1 K1 56.28(6) 1_455 3_556
P2 K1 K1 92.29(7) 1_455 3_556
P1 K1 K1 57.04(5) 2_556 3_566
P1 K1 K1 106.16(9) 3_556 3_566
P2 K1 K1 104.00(7) . 3_566
P1 K1 K1 52.74(6) 4_565 3_566
P1 K1 K1 98.20(9) . 3_566
Te2 K1 K1 164.05(10) 3_656 3_566
Te2 K1 K1 57.41(3) 3_666 3_566
Te1 K1 K1 112.50(7) 1_455 3_566
Te2 K1 K1 56.28(6) 1_455 3_566
P2 K1 K1 92.29(7) 1_455 3_566
K1 K1 K1 111.26(12) 3_556 3_566
P2 K2 P3 113.84(9) . 1_554
P2 K2 Te1 41.64(5) . .
P3 K2 Te1 72.20(6) 1_554 .
P2 K2 Te1 100.35(4) . 3_655
P3 K2 Te1 70.15(4) 1_554 3_655
Te1 K2 Te1 86.58(4) . 3_655
P2 K2 Te1 100.35(4) . 3_665
P3 K2 Te1 70.15(4) 1_554 3_665
Te1 K2 Te1 86.58(4) . 3_665
Te1 K2 Te1 139.92(8) 3_655 3_665
P2 K2 Te1 107.99(8) . 1_455
P3 K2 Te1 138.17(8) 1_554 1_455
Te1 K2 Te1 149.63(8) . 1_455
Te1 K2 Te1 102.83(4) 3_655 1_455
Te1 K2 Te1 102.83(4) 3_665 1_455
P2 K2 Te2 169.32(9) . 1_454
P3 K2 Te2 76.85(7) 1_554 1_454
Te1 K2 Te2 149.04(8) . 1_454
Te1 K2 Te2 82.97(4) 3_655 1_454
Te1 K2 Te2 82.97(4) 3_665 1_454
Te1 K2 Te2 61.33(4) 1_455 1_454
P2 K2 K1 52.66(6) . .
P3 K2 K1 166.50(9) 1_554 .
Te1 K2 K1 94.30(6) . .
Te1 K2 K1 109.94(4) 3_655 .
Te1 K2 K1 109.94(4) 3_665 .
Te1 K2 K1 55.33(5) 1_455 .
Te2 K2 K1 116.66(7) 1_454 .
P2 K2 K2 113.24(7) . 3
P3 K2 K2 110.59(8) 1_554 3
Te1 K2 K2 131.77(5) . 3
Te1 K2 K2 53.63(2) 3_655 3
Te1 K2 K2 141.04(9) 3_665 3
Te1 K2 K2 49.21(5) 1_455 3
Te2 K2 K2 60.58(5) 1_454 3
K1 K2 K2 78.17(7) . 3
P2 K2 K2 113.24(7) . 3_565
P3 K2 K2 110.59(8) 1_554 3_565
Te1 K2 K2 131.77(5) . 3_565
Te1 K2 K2 141.04(9) 3_655 3_565
Te1 K2 K2 53.63(2) 3_665 3_565
Te1 K2 K2 49.21(5) 1_455 3_565
Te2 K2 K2 60.58(5) 1_454 3_565
K1 K2 K2 78.17(7) . 3_565
K2 K2 K2 93.68(9) 3 3_565
P1 P1 P3 104.29(13) 3_656 .
P1 P1 P2 96.86(12) 3_656 3_656
P3 P1 P2 95.44(9) . 3_656
P1 P1 K1 130.31(12) 3_656 3_556
P3 P1 K1 125.22(10) . 3_556
P2 P1 K1 83.61(8) 3_656 3_556
P1 P1 K1 96.79(10) 3_656 .
P3 P1 K1 103.09(8) . .
P2 P1 K1 153.45(9) 3_656 .
K1 P1 K1 70.22(5) 3_556 .
P1 P2 P1 97.83(13) 2_656 3_656
P1 P2 Te1 102.29(9) 2_656 .
P1 P2 Te1 102.29(9) 3_656 .
P1 P2 K1 101.71(9) 2_656 .
P1 P2 K1 101.71(9) 3_656 .
Te1 P2 K1 143.11(11) . .
P1 P2 K2 131.08(7) 2_656 .
P1 P2 K2 131.08(7) 3_656 .
Te1 P2 K2 70.15(7) . .
K1 P2 K2 72.96(8) . .
P1 P2 K1 61.06(7) 2_656 1_655
P1 P2 K1 61.06(7) 3_656 1_655
Te1 P2 K1 66.32(7) . 1_655
K1 P2 K1 150.57(11) . 1_655
K2 P2 K1 136.47(9) . 1_655
P1 P3 P1 92.72(13) 4_565 .
P1 P3 Te2 110.84(9) 4_565 .
P1 P3 Te2 110.84(9) . .
P1 P3 K2 109.75(9) 4_565 1_556
P1 P3 K2 109.75(9) . 1_556
Te2 P3 K2 119.65(10) . 1_556

loop_
_geom_bond_atom_site_label_1
_geom_bond_atom_site_label_2
_geom_bond_distance
_geom_bond_site_symmetry_2
Te1 P2 2.463(3) .
Te1 K2 3.487(2) .
Te1 K2 3.4888(11) 3_655
Te1 K2 3.4888(10) 3_665
Te1 K1 3.615(3) 1_655
Te1 K2 3.710(3) 1_655
Te2 P3 2.472(3) .
Te2 K1 3.6068(12) 3_656
Te2 K1 3.6069(12) 3_666
Te2 K1 3.653(3) 1_655
Te2 K2 3.744(3) 1_656
K1 P1 3.359(3) 2_556
K1 P1 3.359(3) 3_556
K1 P2 3.366(3) .
K1 P1 3.541(3) 4_565
K1 P1 3.541(3) .
K1 Te2 3.6068(12) 3_656
K1 Te2 3.6069(12) 3_666
K1 Te1 3.615(3) 1_455
K1 Te2 3.653(3) 1_455
K1 P2 3.814(3) 1_455
K1 K1 3.971(3) 3_556
K1 K1 3.971(3) 3_566
K2 P2 3.442(3) .
K2 P3 3.460(4) 1_554
K2 Te1 3.4888(11) 3_655
K2 Te1 3.4888(11) 3_665
K2 Te1 3.710(3) 1_455
K2 Te2 3.744(3) 1_454
K2 K2 4.493(3) 3
K2 K2 4.493(3) 3_565
P1 P1 2.214(3) 3_656
P1 P3 2.217(2) .
P1 P2 2.220(2) 3_656
P1 K1 3.359(3) 3_556
P2 P1 2.220(2) 2_656
P2 P1 2.220(2) 3_656
P2 K1 3.814(3) 1_655
P3 P1 2.217(2) 4_565
P3 K2 3.460(4) 1_556
